data_2003785
loop_
_publ_author_name
'Tsiveriotis, P.'
'Hadjiliadis, N.'
'Dahan, F.'
'Laussac, J. P.'

_publ_section_title
;
 Methyl 4-Diethylamino-2-formamidothieno[2,3-d]pyrimidine-6-carboxylate
;
_journal_coden_ASTM ACSCEE
_journal_issue 8
_journal_name_full
;
 Acta Crystallographica, Section C: Crystal Structure Communications
;
_journal_page_first 1607
_journal_page_last 1609
_journal_paper_doi 10.1107/S0108270194012692
_journal_volume 51
_journal_year 1995
_chemical_compound_source 'slow evaporation'
_chemical_formula_sum 'C13 H16 N4 O3 S'
_chemical_formula_weight 308.36
_space_group_IT_number 4
_symmetry_cell_setting monoclinic
_symmetry_space_group_name_Hall 'P 2yb'
_symmetry_space_group_name_H-M 'P 1 21 1'
_atom_type_scat_source IntTabIV
_cell_angle_alpha 90
_cell_angle_beta 90.81(1)
_cell_angle_gamma 90
_cell_formula_units_Z 4
_cell_length_a 7.214(1)
_cell_length_b 10.513(1)
_cell_length_c 19.459(2)
_cell_measurement_reflns_used 25
_cell_measurement_temperature 293
_cell_measurement_theta_max 17.6
_cell_measurement_theta_min 11.5
_cell_volume 1475.7(5)
_diffrn_measurement_device 'Enraf-Nonius CAD-4'
_diffrn_measurement_method \w-2\q
_diffrn_radiation_type MoK\a
_diffrn_radiation_wavelength 0.71073
_diffrn_reflns_av_R_equivalents ?
_diffrn_reflns_limit_h_max 8
_diffrn_reflns_limit_h_min 0
_diffrn_reflns_limit_k_max 12
_diffrn_reflns_limit_k_min -9
_diffrn_reflns_limit_l_max 22
_diffrn_reflns_limit_l_min -22
_diffrn_reflns_number 3224
_diffrn_reflns_theta_max 24
_diffrn_standards_decay_% +-0.3
_diffrn_standards_interval_count ?
_diffrn_standards_interval_time 120
_diffrn_standards_number 3
_exptl_absorpt_coefficient_mu 0.224
_exptl_absorpt_correction_T_max 0.999
_exptl_absorpt_correction_T_min 0.979
_exptl_absorpt_correction_type 'empirical from \y scans (North, Phillips & Mathews, 1968)'
_exptl_crystal_colour colourless
_exptl_crystal_density_diffrn 1.388
_exptl_crystal_density_meas ?
_exptl_crystal_description rectangular
_exptl_crystal_size_max 0.50
_exptl_crystal_size_mid 0.20
_exptl_crystal_size_min 0.15
_exptl_crystal_size_rad ?
_refine_diff_density_max 0.15
_refine_diff_density_min -0.23
_refine_ls_extinction_coef ?
_refine_ls_extinction_method none
_refine_ls_goodness_of_fit_obs 0.85
_refine_ls_hydrogen_treatment noref
_refine_ls_number_parameters 378
_refine_ls_number_reflns 2983
_refine_ls_R_factor_obs 0.021
_refine_ls_shift/esd_max 0.006
_refine_ls_structure_factor_coef F
_refine_ls_weighting_scheme unit
_refine_ls_wR_factor_obs 0.025
_reflns_number_observed 2983
_reflns_number_total 3224
_reflns_observed_criterion I>2\s(I)
_cod_original_sg_symbol_H-M 'P 21'
_cod_database_code 2003785

loop_
_symmetry_equiv_pos_as_xyz
x,y,z
-x,y+1/2,-z

loop_
_atom_site_type_symbol
_atom_site_label
_atom_site_fract_x
_atom_site_fract_y
_atom_site_fract_z
_atom_site_U_iso_or_equiv
S S7A .7491(1) .5 .85413(4) 4.18(5)
S S7B .2198(1) .4325(1) .64001(4) 4.11(5)
O O6\bA .8138(4) .7638(3) .9091(1) 6.8(2)
O O6\bB .1598(4) .1663(3) .5878(1) 6.0(2)
O O6\gA .8540(3) .8546(2) .8066(1) 5.0(1)
O O6\gB .0629(3) .0877(3) .6886(1) 5.2(1)
O O2\gA .4806(3) -.0522(2) .6564(1) 5.6(2)
O O2\gB .4093(3) 1.0031(3) .8353(1) 6.2(2)
N N1A .6701(3) .2931(3) .7800(1) 3.8(2)
N N1B .2890(3) .6422(3) .7143(1) 3.8(2)
N N3A .6625(3) .3042(3) .6570(1) 3.3(1)
N N3B .2756(3) .6345(3) .8376(1) 3.8(2)
N N2\aA .5761(3) .1227(3) .7147(1) 4.0(2)
N N2\aB .3469(3) .8203(3) .7786(1) 4.4(2)
N N4A .7319(3) .4787(3) .5930(1) 3.8(2)
N N4B .2376(3) .4541(3) .9006(1) 4.0(2)
C C8A .7189(4) .4162(3) .7782(1) 3.4(2)
C C8B .2515(3) .5175(4) .7154(1) 3.4(2)
C C9A .7430(3) .4922(3) .7205(1) 3.1(2)
C C9B .2277(3) .4417(3) .7740(1) 3.2(2)
C C5A .7805(4) .6217(3) .7399(2) 3.5(2)
C C5B .1777(4) .3150(3) .7553(2) 3.7(2)
C C6A .7880(4) .6392(3) .8085(2) 3.5(2)
C C6B .1690(4) .2958(3) .6865(2) 3.7(2)
C C6\aA .8188(4) .7562(4) .8479(2) 4.2(2)
C C6\aB .1300(4) .1783(4) .6487(2) 4.4(2)
C C6\dA .8865(5) .9754(4) .8412(2) 5.7(2)
C C6\dB .0200(5) -.0314(4) .6553(2) 6.2(2)
C C2A .6410(4) .2477(3) .7165(2) 3.5(2)
C C2B .3001(4) .6912(3) .7763(2) 3.7(2)
C C4A .7144(4) .4273(4) .6555(1) 3.3(2)
C C4B .2474(4) .5074(4) .8381(1) 3.3(2)
C C2\bA .5466(4) .0551(4) .6576(2) 4.6(2)
C C2\bB .3623(5) .8930(4) .8351(2) 5.3(2)
C C10A .6714(4) .4072(3) .5313(1) 4.4(2)
C C10B .2198(4) .5349(4) .9619(2) 5.0(2)
C C11A .8177(5) .3177(4) .5048(2) 6.3(2)
C C11B .4060(5) .5745(4) .9933(2) 7.6(3)
C C12A .8118(4) .6047(3) .5797(2) 4.1(2)
C C12B .2594(5) .3168(4) .9132(2) 5.1(2)
C C13A .6630(5) .7063(4) .5718(2) 6.4(2)
C C13B .0787(5) .2484(4) .9251(2) 6.5(2)
H HN2A .551 .082 .758 6.0
H HN2B .370 .861 .735 6.0
H HC5A .799 .690 .707 4.5
H HC5B .153 .249 .789 4.5
H H1dA .911 1.041 .807 8.0
H H1dB -.028 -.091 .689 8.0
H H2dA .993 .968 .872 8.0
H H2dB .132 -.066 .635 8.0
H H3dA .778 .998 .867 8.0
H H3dB -.072 -.017 .619 8.0
H H2bA .579 .094 .614 6.0
H H2bB .334 .854 .879 6.0
H H10A .562 .358 .543 5.5
H H10B .318 .279 .874 5.5
H H20A .640 .468 .495 5.5
H H20B .339 .306 .953 5.5
H H11A .770 .274 .464 8.0
H H11B .103 .159 .933 8.0
H H21A .850 .256 .540 8.0
H H21B -.002 .258 .885 8.0
H H31A .927 .366 .493 8.0
H H31B .019 .284 .965 8.0
H H12A .893 .627 .618 5.5
H H12B .152 .611 .949 5.5
H H22A .883 .601 .538 5.5
H H22B .151 .488 .996 5.5
H H13A .721 .788 .563 8.0
H H13B .385 .627 1.033 8.0
H H23A .592 .711 .614 8.0
H H23B .476 .622 .960 8.0
H H33A .581 .685 .534 8.0
H H33B .475 .499 1.007 8.0
